data_7052733
loop_
_publ_author_name
'Wu, Kan'
'Mukherjee, Debabrata'
'Ellern, Arkady'
'Sadow, Aaron D.'
'Geiger, William E.'

_publ_section_title
;
 Anodic electrochemistry of Mn and Re tricarbonyl complexes of
 tris(oxazolinyl)phenyl borate ligands: comparison to tris(pyrazolyl)
 borate complexes
;
_journal_issue 10
_journal_name_full 'New Journal of Chemistry'
_journal_page_first 2169
_journal_paper_doi 10.1039/c1nj20222g
_journal_volume 35
_journal_year 2011
_chemical_formula_moiety '(C24 H29 B N3 O6 Re), 0.5(C7 H8)'
_chemical_formula_sum 'C27.5 H33 B N3 O6 Re'
_chemical_formula_weight 698.58
_chemical_name_systematic
;
?
;
_space_group_IT_number 2
_symmetry_cell_setting triclinic
_symmetry_space_group_name_Hall '-P 1'
_symmetry_space_group_name_H-M 'P -1'
_atom_sites_solution_hydrogens geom
_atom_sites_solution_primary direct
_atom_sites_solution_secondary difmap
_audit_creation_method SHELXL-97
_cell_angle_alpha 89.121(6)
_cell_angle_beta 83.015(6)
_cell_angle_gamma 87.254(6)
_cell_formula_units_Z 2
_cell_length_a 8.786(6)
_cell_length_b 9.096(7)
_cell_length_c 17.428(11)
_cell_measurement_reflns_used 976
_cell_measurement_temperature 173(2)
_cell_measurement_theta_max 27.27
_cell_measurement_theta_min 3.11
_cell_volume 1380.8(17)
_computing_cell_refinement 'Bruker SMART'
_computing_data_collection 'Bruker SMART'
_computing_data_reduction 'Bruker SAINT'
_computing_molecular_graphics 'Bruker SHELXTL'
_computing_publication_material 'Bruker SHELXTL'
_computing_structure_refinement 'SHELXL-97 (Sheldrick, 2008)'
_computing_structure_solution 'SHELXS-97 (Sheldrick, 2008)'
_diffrn_ambient_temperature 173(2)
_diffrn_measured_fraction_theta_full 0.956
_diffrn_measured_fraction_theta_max 0.900
_diffrn_measurement_device_type 'CCD area detector'
_diffrn_measurement_method 'phi and omega scans'
_diffrn_radiation_monochromator graphite
_diffrn_radiation_source 'fine-focus sealed tube'
_diffrn_radiation_type MoK\a
_diffrn_radiation_wavelength 0.71073
_diffrn_reflns_av_R_equivalents 0.0535
_diffrn_reflns_av_sigmaI/netI 0.0875
_diffrn_reflns_limit_h_max 11
_diffrn_reflns_limit_h_min -11
_diffrn_reflns_limit_k_max 11
_diffrn_reflns_limit_k_min -11
_diffrn_reflns_limit_l_max 23
_diffrn_reflns_limit_l_min -22
_diffrn_reflns_number 11846
_diffrn_reflns_theta_full 25.00
_diffrn_reflns_theta_max 28.36
_diffrn_reflns_theta_min 1.18
_exptl_absorpt_coefficient_mu 4.446
_exptl_absorpt_correction_T_max 1
_exptl_absorpt_correction_T_min 0.72
_exptl_absorpt_correction_type multi-scan
_exptl_absorpt_process_details 'Bruker SADABS'
_exptl_crystal_colour block
_exptl_crystal_density_diffrn 1.680
_exptl_crystal_density_meas ?
_exptl_crystal_density_method 'not measured'
_exptl_crystal_description colorless
_exptl_crystal_F_000 694
_exptl_crystal_size_max 0.25
_exptl_crystal_size_mid 0.22
_exptl_crystal_size_min 0.17
_refine_diff_density_max 2.707
_refine_diff_density_min -2.137
_refine_diff_density_rms 0.315
_refine_ls_extinction_method none
_refine_ls_goodness_of_fit_ref 1.122
_refine_ls_hydrogen_treatment constr
_refine_ls_matrix_type full
_refine_ls_number_parameters 355
_refine_ls_number_reflns 6220
_refine_ls_number_restraints 81
_refine_ls_restrained_S_all 1.117
_refine_ls_R_factor_all 0.0742
_refine_ls_R_factor_gt 0.0542
_refine_ls_shift/su_max 0.001
_refine_ls_shift/su_mean 0.000
_refine_ls_structure_factor_coef Fsqd
_refine_ls_weighting_details 'calc w=1/[\s^2^(Fo^2^)+(0.0429P)^2^+23.4582P] where P=(Fo^2^+2Fc^2^)/3'
_refine_ls_weighting_scheme calc
_refine_ls_wR_factor_gt 0.1322
_refine_ls_wR_factor_ref 0.1634
_reflns_number_gt 5031
_reflns_number_total 6220
_reflns_threshold_expression >2sigma(I)
_cod_data_source_file c1nj20222g.txt
_cod_data_source_block sad27
_cod_depositor_comments
;
The following automatic conversions were performed:

'_symmetry_cell_setting' value 'Triclinic' changed to 'triclinic'
according to /home/saulius/struct/CIF-dictionaries/cif_core.dic
dictionary named 'cif_core.dic' version 2.4.1 from 2010-06-29.

Automatic conversion script
Id: cif_fix_values 1715 2011-07-08 13:25:40Z adriana 

The following automatic conversions were performed:

'_exptl_crystal_density_meas' value 'none' was changed to '?' - the
value is perceived as not measured.

Automatic conversion script
Id: cif_fix_values 3008 2015-01-20 13:52:24Z robertas 
;
_cod_original_cell_volume 1380.7(16)
_cod_original_sg_symbol_H-M P-1
_cod_original_formula_sum 'C27.50 H33 B N3 O6 Re'
_cod_database_code 7052733

loop_
_symmetry_equiv_pos_as_xyz
'x, y, z'
'-x, -y, -z'

loop_
_atom_site_label
_atom_site_type_symbol
_atom_site_fract_x
_atom_site_fract_y
_atom_site_fract_z
_atom_site_U_iso_or_equiv
_atom_site_adp_type
_atom_site_occupancy
_atom_site_symmetry_multiplicity
_atom_site_calc_flag
_atom_site_refinement_flags
_atom_site_disorder_assembly
_atom_site_disorder_group
Re1 Re 1.08081(4) -0.05590(4) 0.78445(2) 0.01927(13) Uani 1 1 d . . .
B1 B 0.8918(12) 0.1240(11) 0.6514(6) 0.018(2) Uani 1 1 d . . .
C1 C 1.0733(11) 0.1403(11) 0.6415(5) 0.023(2) Uani 1 1 d . . .
C2 C 1.3049(11) 0.2042(13) 0.5855(6) 0.030(2) Uani 1 1 d . . .
H2A H 1.3566 0.2975 0.5731 0.035 Uiso 1 1 calc R . .
H2B H 1.3509 0.1277 0.5488 0.035 Uiso 1 1 calc R . .
C3 C 1.3177(11) 0.1566(11) 0.6682(6) 0.025(2) Uani 1 1 d . . .
C4 C 1.3276(13) 0.2886(13) 0.7183(7) 0.035(3) Uani 1 1 d . . .
H4A H 1.2387 0.3563 0.7144 0.052 Uiso 1 1 calc R . .
H4B H 1.4221 0.3389 0.7009 0.052 Uiso 1 1 calc R . .
H4C H 1.3287 0.2564 0.7722 0.052 Uiso 1 1 calc R . .
C5 C 1.4536(11) 0.0464(12) 0.6718(7) 0.030(2) Uani 1 1 d . . .
H5A H 1.4598 0.0166 0.7257 0.045 Uiso 1 1 calc R . .
H5B H 1.5487 0.0924 0.6508 0.045 Uiso 1 1 calc R . .
H5C H 1.4395 -0.0403 0.6412 0.045 Uiso 1 1 calc R . .
C6 C 0.8355(10) 0.1704(10) 0.7402(5) 0.0164(18) Uani 1 1 d . . .
C7 C 0.6889(16) 0.2757(15) 0.8414(7) 0.045(2) Uani 1 1 d U . .
H7A H 0.5891 0.2332 0.8595 0.054 Uiso 1 1 calc R . .
H7B H 0.6866 0.3784 0.8598 0.054 Uiso 1 1 calc R . .
C8 C 0.8192(17) 0.1852(17) 0.8714(8) 0.052(2) Uani 1 1 d U . .
C9 C 0.9322(18) 0.3038(17) 0.8940(8) 0.057(2) Uani 1 1 d U . .
H9A H 1.0206 0.2537 0.9140 0.085 Uiso 1 1 calc R . .
H9B H 0.8782 0.3688 0.9337 0.085 Uiso 1 1 calc R . .
H9C H 0.9678 0.3622 0.8481 0.085 Uiso 1 1 calc R . .
C10 C 0.7787(18) 0.0898(18) 0.9356(8) 0.058(2) Uani 1 1 d U . .
H10A H 0.7080 0.0176 0.9213 0.087 Uiso 1 1 calc R . .
H10B H 0.7288 0.1479 0.9793 0.087 Uiso 1 1 calc R . .
H10C H 0.8715 0.0384 0.9504 0.087 Uiso 1 1 calc R . .
C11 C 0.8757(10) -0.0533(10) 0.6552(5) 0.0190(18) Uani 1 1 d . . .
C12 C 0.8094(13) -0.2791(11) 0.6209(6) 0.030(2) Uani 1 1 d . . .
H12A H 0.8859 -0.3235 0.5804 0.036 Uiso 1 1 calc R . .
H12B H 0.7116 -0.3291 0.6215 0.036 Uiso 1 1 calc R . .
C13 C 0.8678(12) -0.2889(10) 0.7003(6) 0.026(2) Uani 1 1 d . . .
C14 C 0.7334(13) -0.3023(13) 0.7638(7) 0.037(3) Uani 1 1 d . . .
H14A H 0.7718 -0.3075 0.8143 0.055 Uiso 1 1 calc R . .
H14B H 0.6796 -0.3917 0.7559 0.055 Uiso 1 1 calc R . .
H14C H 0.6624 -0.2162 0.7618 0.055 Uiso 1 1 calc R . .
C15 C 0.9870(13) -0.4162(12) 0.7038(7) 0.034(3) Uani 1 1 d . . .
H15A H 1.0227 -0.4196 0.7549 0.051 Uiso 1 1 calc R . .
H15B H 1.0742 -0.4013 0.6641 0.051 Uiso 1 1 calc R . .
H15C H 0.9406 -0.5091 0.6944 0.051 Uiso 1 1 calc R . .
C16 C 0.8114(10) 0.2053(9) 0.5832(5) 0.0151(17) Uani 1 1 d . . .
C17 C 0.8244(11) 0.1432(11) 0.5095(6) 0.024(2) Uani 1 1 d . . .
H17A H 0.8769 0.0499 0.5018 0.029 Uiso 1 1 calc R . .
C18 C 0.7638(12) 0.2122(12) 0.4463(6) 0.028(2) Uani 1 1 d . . .
H18A H 0.7755 0.1664 0.3971 0.033 Uiso 1 1 calc R . .
C19 C 0.6859(12) 0.3495(12) 0.4572(5) 0.026(2) Uani 1 1 d . . .
H19A H 0.6433 0.3977 0.4154 0.032 Uiso 1 1 calc R . .
C20 C 0.6714(12) 0.4141(11) 0.5281(6) 0.026(2) Uani 1 1 d . . .
H20A H 0.6185 0.5074 0.5354 0.031 Uiso 1 1 calc R . .
C21 C 0.7336(12) 0.3446(11) 0.5903(6) 0.025(2) Uani 1 1 d . . .
H21A H 0.7229 0.3928 0.6387 0.029 Uiso 1 1 calc R . .
C22 C 1.0027(13) -0.1807(13) 0.8689(6) 0.0319(17) Uani 1 1 d . . .
C23 C 1.2105(13) 0.0211(13) 0.8521(6) 0.0319(17) Uani 1 1 d . . .
C24 C 1.2390(12) -0.2040(11) 0.7609(6) 0.027(2) Uani 1 1 d . . .
N1 N 1.1649(9) 0.0901(9) 0.6892(4) 0.0186(11) Uani 1 1 d . . .
N2 N 0.8948(9) 0.1137(9) 0.7985(4) 0.0186(11) Uani 1 1 d . . .
N3 N 0.9333(9) -0.1389(8) 0.7040(4) 0.0200(16) Uani 1 1 d . . .
O1 O 1.1400(8) 0.2238(8) 0.5827(4) 0.0240(15) Uani 1 1 d . . .
O2 O 0.7184(8) 0.2715(8) 0.7577(4) 0.0247(15) Uani 1 1 d . . .
O3 O 0.7874(8) -0.1210(7) 0.6083(4) 0.0264(16) Uani 1 1 d . . .
O4 O 0.9656(11) -0.2591(10) 0.9189(5) 0.049(2) Uani 1 1 d . . .
O5 O 1.2887(11) 0.0641(11) 0.8954(5) 0.048(2) Uani 1 1 d . . .
O6 O 1.3359(9) -0.2954(9) 0.7470(5) 0.0374(19) Uani 1 1 d . . .
C25 C 0.712(3) 0.515(3) 0.0789(16) 0.049(3) Uani 0.50 1 d PU A -1
H25A H 0.7129 0.4321 0.1152 0.074 Uiso 0.50 1 calc PR A -1
H25B H 0.6969 0.6075 0.1078 0.074 Uiso 0.50 1 calc PR A -1
H25C H 0.8095 0.5151 0.0452 0.074 Uiso 0.50 1 calc PR A -1
C26 C 0.5820(19) 0.502(2) 0.0304(11) 0.049(3) Uani 0.50 1 d PGU A -1
C27 C 0.481(2) 0.3886(18) 0.0322(10) 0.050(3) Uani 0.50 1 d PGU A -1
H27A H 0.4903 0.3073 0.0664 0.060 Uiso 0.50 1 calc PR A -1
C28 C 0.3657(18) 0.3944(18) -0.0160(11) 0.050(3) Uani 0.50 1 d PGU A -1
H28A H 0.2965 0.3170 -0.0148 0.060 Uiso 0.50 1 calc PR A -1
C29 C 0.3517(17) 0.513(2) -0.0661(9) 0.050(3) Uani 0.50 1 d PGU A -1
H29A H 0.2731 0.5173 -0.0990 0.060 Uiso 0.50 1 calc PR A -1
C30 C 0.453(2) 0.6266(18) -0.0679(9) 0.049(3) Uani 0.50 1 d PGU A -1
H30A H 0.4434 0.7080 -0.1021 0.059 Uiso 0.50 1 calc PR A -1
C31 C 0.5680(18) 0.6209(19) -0.0197(11) 0.049(3) Uani 0.50 1 d PGU A -1
H31A H 0.6372 0.6982 -0.0210 0.059 Uiso 0.50 1 calc PR A -1

loop_
_atom_site_aniso_label
_atom_site_aniso_U_11
_atom_site_aniso_U_22
_atom_site_aniso_U_33
_atom_site_aniso_U_23
_atom_site_aniso_U_13
_atom_site_aniso_U_12
Re1 0.01825(19) 0.0230(2) 0.0168(2) 0.00404(13) -0.00448(13) 0.00155(14)
B1 0.016(5) 0.012(5) 0.024(5) 0.004(4) 0.003(4) 0.002(4)
C1 0.022(5) 0.029(5) 0.014(4) -0.005(4) 0.011(4) -0.007(4)
C2 0.018(5) 0.034(6) 0.037(6) 0.008(5) -0.004(4) -0.006(4)
C3 0.021(5) 0.021(5) 0.036(6) 0.006(4) -0.009(4) -0.002(4)
C4 0.031(6) 0.035(6) 0.041(7) -0.003(5) -0.007(5) -0.011(5)
C5 0.018(5) 0.031(6) 0.041(6) 0.001(5) -0.006(4) 0.000(4)
C6 0.023(5) 0.019(4) 0.009(4) 0.001(3) -0.010(3) 0.001(4)
C7 0.052(5) 0.056(6) 0.022(5) -0.003(4) 0.013(4) 0.018(5)
C8 0.057(5) 0.064(5) 0.030(4) -0.002(4) 0.006(4) 0.020(4)
C9 0.062(5) 0.067(6) 0.038(5) -0.006(4) 0.000(4) 0.017(4)
C10 0.064(6) 0.069(6) 0.035(5) 0.004(4) 0.010(4) 0.022(5)
C11 0.014(4) 0.021(5) 0.021(5) 0.001(4) 0.000(4) 0.000(4)
C12 0.038(6) 0.018(5) 0.033(6) 0.001(4) -0.005(5) -0.001(4)
C13 0.028(5) 0.009(4) 0.042(6) 0.004(4) -0.007(4) 0.004(4)
C14 0.027(6) 0.030(6) 0.053(8) 0.010(5) -0.002(5) -0.010(5)
C15 0.037(6) 0.029(6) 0.039(6) 0.007(5) -0.017(5) -0.001(5)
C16 0.012(4) 0.015(4) 0.018(4) 0.001(3) 0.002(3) -0.006(3)
C17 0.026(5) 0.017(5) 0.027(5) -0.004(4) 0.002(4) 0.002(4)
C18 0.032(6) 0.038(6) 0.014(5) -0.007(4) 0.000(4) -0.002(5)
C19 0.034(6) 0.033(6) 0.015(5) 0.004(4) -0.019(4) 0.005(4)
C20 0.032(5) 0.023(5) 0.024(5) -0.002(4) -0.014(4) 0.013(4)
C21 0.030(5) 0.022(5) 0.019(5) 0.000(4) 0.002(4) 0.001(4)
C22 0.029(4) 0.046(5) 0.020(4) 0.007(3) 0.000(3) 0.001(3)
C23 0.029(4) 0.046(5) 0.020(4) 0.007(3) 0.000(3) 0.001(3)
C24 0.031(6) 0.019(5) 0.036(6) 0.008(4) -0.020(5) -0.010(4)
N1 0.017(3) 0.027(3) 0.012(3) -0.002(2) 0.000(2) -0.001(2)
N2 0.017(3) 0.027(3) 0.012(3) -0.002(2) 0.000(2) -0.001(2)
N3 0.026(4) 0.015(4) 0.019(4) 0.005(3) -0.008(3) 0.006(3)
O1 0.022(3) 0.026(4) 0.023(4) 0.009(3) -0.001(3) 0.004(3)
O2 0.028(4) 0.029(4) 0.016(3) 0.002(3) 0.002(3) 0.002(3)
O3 0.031(4) 0.022(4) 0.030(4) -0.001(3) -0.017(3) -0.004(3)
O4 0.049(5) 0.051(6) 0.046(5) 0.025(4) -0.004(4) -0.003(4)
O5 0.052(5) 0.062(6) 0.036(5) -0.001(4) -0.030(4) -0.009(5)
O6 0.032(4) 0.031(4) 0.049(5) 0.005(4) -0.012(4) 0.014(3)
C25 0.047(7) 0.063(6) 0.038(6) -0.010(5) -0.012(5) 0.023(6)
C26 0.047(7) 0.063(6) 0.038(6) -0.011(5) -0.012(5) 0.023(5)
C27 0.047(7) 0.063(6) 0.038(6) -0.011(5) -0.011(5) 0.022(5)
C28 0.047(7) 0.064(6) 0.039(6) -0.012(5) -0.011(5) 0.022(6)
C29 0.046(7) 0.064(6) 0.039(6) -0.012(5) -0.012(5) 0.023(6)
C30 0.046(7) 0.063(6) 0.038(6) -0.011(5) -0.012(5) 0.023(6)
C31 0.046(7) 0.063(6) 0.038(6) -0.010(5) -0.012(5) 0.023(5)

loop_
_atom_type_symbol
_atom_type_description
_atom_type_scat_dispersion_real
_atom_type_scat_dispersion_imag
_atom_type_scat_source
C C 0.0033 0.0016 'International Tables Vol C Tables 4.2.6.8 and 6.1.1.4'
H H 0.0000 0.0000 'International Tables Vol C Tables 4.2.6.8 and 6.1.1.4'
B B 0.0013 0.0007 'International Tables Vol C Tables 4.2.6.8 and 6.1.1.4'
N N 0.0061 0.0033 'International Tables Vol C Tables 4.2.6.8 and 6.1.1.4'
O O 0.0106 0.0060 'International Tables Vol C Tables 4.2.6.8 and 6.1.1.4'
Re Re -1.0185 7.2310 'International Tables Vol C Tables 4.2.6.8 and 6.1.1.4'

loop_
_geom_angle_atom_site_label_1
_geom_angle_atom_site_label_2
_geom_angle_atom_site_label_3
_geom_angle
C23 Re1 C24 86.1(5)
C23 Re1 C22 87.3(5)
C24 Re1 C22 86.8(5)
C23 Re1 N2 98.8(4)
C24 Re1 N2 173.9(4)
C22 Re1 N2 97.0(4)
C23 Re1 N3 178.2(4)
C24 Re1 N3 94.4(4)
C22 Re1 N3 94.5(4)
N2 Re1 N3 80.6(3)
C23 Re1 N1 92.9(4)
C24 Re1 N1 94.6(4)
C22 Re1 N1 178.6(4)
N2 Re1 N1 81.6(3)
N3 Re1 N1 85.4(3)
C1 B1 C16 112.4(8)
C1 B1 C6 104.6(8)
C16 B1 C6 118.9(7)
C1 B1 C11 102.9(7)
C16 B1 C11 114.3(8)
C6 B1 C11 101.9(7)
N1 C1 O1 114.8(8)
N1 C1 B1 125.3(8)
O1 C1 B1 119.6(8)
O1 C2 C3 103.9(8)
O1 C2 H2A 111.0
C3 C2 H2A 111.0
O1 C2 H2B 111.0
C3 C2 H2B 111.0
H2A C2 H2B 109.0
N1 C3 C4 109.2(9)
N1 C3 C2 100.6(7)
C4 C3 C2 110.5(9)
N1 C3 C5 113.3(8)
C4 C3 C5 112.1(9)
C2 C3 C5 110.6(9)
C3 C4 H4A 109.5
C3 C4 H4B 109.5
H4A C4 H4B 109.5
C3 C4 H4C 109.5
H4A C4 H4C 109.5
H4B C4 H4C 109.5
C3 C5 H5A 109.5
C3 C5 H5B 109.5
H5A C5 H5B 109.5
C3 C5 H5C 109.5
H5A C5 H5C 109.5
H5B C5 H5C 109.5
N2 C6 O2 115.3(8)
N2 C6 B1 123.5(8)
O2 C6 B1 121.2(7)
O2 C7 C8 106.2(9)
O2 C7 H7A 110.5
C8 C7 H7A 110.5
O2 C7 H7B 110.5
C8 C7 H7B 110.5
H7A C7 H7B 108.7
C10 C8 N2 116.6(12)
C10 C8 C7 116.6(12)
N2 C8 C7 101.3(10)
C10 C8 C9 110.0(13)
N2 C8 C9 106.7(11)
C7 C8 C9 104.3(12)
C8 C9 H9A 109.5
C8 C9 H9B 109.5
H9A C9 H9B 109.5
C8 C9 H9C 109.5
H9A C9 H9C 109.5
H9B C9 H9C 109.5
C8 C10 H10A 109.5
C8 C10 H10B 109.5
H10A C10 H10B 109.5
C8 C10 H10C 109.5
H10A C10 H10C 109.5
H10B C10 H10C 109.5
N3 C11 O3 114.5(8)
N3 C11 B1 124.4(9)
O3 C11 B1 120.9(8)
O3 C12 C13 103.2(8)
O3 C12 H12A 111.1
C13 C12 H12A 111.1
O3 C12 H12B 111.1
C13 C12 H12B 111.1
H12A C12 H12B 109.1
N3 C13 C14 109.4(8)
N3 C13 C15 113.6(8)
C14 C13 C15 111.6(9)
N3 C13 C12 100.5(7)
C14 C13 C12 110.1(9)
C15 C13 C12 111.1(9)
C13 C14 H14A 109.5
C13 C14 H14B 109.5
H14A C14 H14B 109.5
C13 C14 H14C 109.5
H14A C14 H14C 109.5
H14B C14 H14C 109.5
C13 C15 H15A 109.5
C13 C15 H15B 109.5
H15A C15 H15B 109.5
C13 C15 H15C 109.5
H15A C15 H15C 109.5
H15B C15 H15C 109.5
C17 C16 C21 115.3(8)
C17 C16 B1 120.4(8)
C21 C16 B1 124.2(8)
C16 C17 C18 123.3(9)
C16 C17 H17A 118.3
C18 C17 H17A 118.3
C19 C18 C17 118.7(9)
C19 C18 H18A 120.7
C17 C18 H18A 120.7
C20 C19 C18 119.8(8)
C20 C19 H19A 120.1
C18 C19 H19A 120.1
C19 C20 C21 120.8(9)
C19 C20 H20A 119.6
C21 C20 H20A 119.6
C20 C21 C16 122.1(9)
C20 C21 H21A 118.9
C16 C21 H21A 118.9
O4 C22 Re1 175.6(10)
O5 C23 Re1 177.6(10)
O6 C24 Re1 179.5(10)
C1 N1 C3 108.2(8)
C1 N1 Re1 120.1(6)
C3 N1 Re1 131.6(6)
C6 N2 C8 109.3(8)
C6 N2 Re1 121.8(6)
C8 N2 Re1 128.9(7)
C11 N3 C13 108.9(8)
C11 N3 Re1 121.1(7)
C13 N3 Re1 129.7(6)
C1 O1 C2 105.8(7)
C6 O2 C7 106.6(7)
C11 O3 C12 106.9(7)
C26 C25 H25A 109.5
C26 C25 H25B 109.5
H25A C25 H25B 109.5
C26 C25 H25C 109.5
H25A C25 H25C 109.5
H25B C25 H25C 109.5
C27 C26 C31 120.0
C27 C26 C25 127.4(18)
C31 C26 C25 112.6(18)
C26 C27 C28 120.0
C26 C27 H27A 120.0
C28 C27 H27A 120.0
C29 C28 C27 120.0
C29 C28 H28A 120.0
C27 C28 H28A 120.0
C28 C29 C30 120.0
C28 C29 H29A 120.0
C30 C29 H29A 120.0
C31 C30 C29 120.0
C31 C30 H30A 120.0
C29 C30 H30A 120.0
C30 C31 C26 120.0
C30 C31 H31A 120.0
C26 C31 H31A 120.0

loop_
_geom_bond_atom_site_label_1
_geom_bond_atom_site_label_2
_geom_bond_distance
Re1 C23 1.899(12)
Re1 C24 1.901(11)
Re1 C22 1.924(11)
Re1 N2 2.187(8)
Re1 N3 2.187(8)
Re1 N1 2.189(8)
B1 C1 1.596(14)
B1 C16 1.608(13)
B1 C6 1.621(14)
B1 C11 1.626(14)
C1 N1 1.290(12)
C1 O1 1.357(11)
C2 O1 1.458(11)
C2 C3 1.515(15)
C2 H2A 0.9900
C2 H2B 0.9900
C3 N1 1.501(12)
C3 C4 1.507(15)
C3 C5 1.528(13)
C4 H4A 0.9800
C4 H4B 0.9800
C4 H4C 0.9800
C5 H5A 0.9800
C5 H5B 0.9800
C5 H5C 0.9800
C6 N2 1.287(11)
C6 O2 1.357(11)
C7 O2 1.451(13)
C7 C8 1.517(18)
C7 H7A 0.9900
C7 H7B 0.9900
C8 C10 1.427(19)
C8 N2 1.502(14)
C8 C9 1.59(2)
C9 H9A 0.9800
C9 H9B 0.9800
C9 H9C 0.9800
C10 H10A 0.9800
C10 H10B 0.9800
C10 H10C 0.9800
C11 N3 1.278(11)
C11 O3 1.365(11)
C12 O3 1.459(12)
C12 C13 1.535(15)
C12 H12A 0.9900
C12 H12B 0.9900
C13 N3 1.511(13)
C13 C14 1.524(16)
C13 C15 1.529(14)
C14 H14A 0.9800
C14 H14B 0.9800
C14 H14C 0.9800
C15 H15A 0.9800
C15 H15B 0.9800
C15 H15C 0.9800
C16 C17 1.402(13)
C16 C21 1.410(13)
C17 C18 1.407(14)
C17 H17A 0.9500
C18 C19 1.399(15)
C18 H18A 0.9500
C19 C20 1.367(14)
C19 H19A 0.9500
C20 C21 1.400(13)
C20 H20A 0.9500
C21 H21A 0.9500
C22 O4 1.144(13)
C23 O5 1.163(14)
C24 O6 1.168(13)
C25 C26 1.51(3)
C25 H25A 0.9800
C25 H25B 0.9800
C25 H25C 0.9800
C26 C27 1.3900
C26 C31 1.3900
C27 C28 1.3900
C27 H27A 0.9500
C28 C29 1.3900
C28 H28A 0.9500
C29 C30 1.3900
C29 H29A 0.9500
C30 C31 1.3900
C30 H30A 0.9500
C31 H31A 0.9500
